data_7103541
loop_
_publ_author_name
'Ding, Hanfeng'
'Zhang, Yiping'
'Yao, Weijun'
'Xu, Duanjun'
'Ma, Cheng'

_publ_section_title
;
 Thiazepine moiety-controlled regioselective rearrangements of
 7-oxanorbornadiene derivatives.
;
_journal_issue 44
_journal_name_full 'Chemical communications (Cambridge, England)'
_journal_page_first 5797
_journal_page_last 5799
_journal_paper_doi 10.1039/b813371a
_journal_year 2008
_chemical_formula_moiety 'C29 H31 N O5 S'
_chemical_formula_sum 'C29 H31 N O5 S'
_chemical_formula_weight 505.61
_chemical_name_systematic
;
?
;
_space_group_IT_number 2
_symmetry_cell_setting triclinic
_symmetry_space_group_name_Hall '-P 1'
_symmetry_space_group_name_H-M 'P -1'
_atom_sites_solution_hydrogens geom
_atom_sites_solution_primary direct
_atom_sites_solution_secondary difmap
_audit_creation_method SHELXL-97
_cell_angle_alpha 89.60(3)
_cell_angle_beta 77.09(3)
_cell_angle_gamma 72.33(3)
_cell_formula_units_Z 2
_cell_length_a 9.0846(18)
_cell_length_b 11.400(2)
_cell_length_c 13.728(3)
_cell_measurement_reflns_used 2785
_cell_measurement_temperature 295(2)
_cell_measurement_theta_max 24.6
_cell_measurement_theta_min 3.0
_cell_volume 1317.7(5)
_computing_structure_refinement 'SHELXL-97 (Sheldrick, 1997)'
_diffrn_ambient_temperature 295(2)
_diffrn_detector_area_resol_mean 10.0
_diffrn_measured_fraction_theta_full 0.949
_diffrn_measured_fraction_theta_max 0.949
_diffrn_measurement_device_type 'Rigaku RAXIS-RAPID IP'
_diffrn_measurement_method \w
_diffrn_radiation_monochromator graphite
_diffrn_radiation_source 'fine-focus sealed tube'
_diffrn_radiation_type MoK\a
_diffrn_radiation_wavelength 0.71073
_diffrn_reflns_av_R_equivalents 0.0414
_diffrn_reflns_av_sigmaI/netI 0.0586
_diffrn_reflns_limit_h_max 10
_diffrn_reflns_limit_h_min -10
_diffrn_reflns_limit_k_max 13
_diffrn_reflns_limit_k_min -13
_diffrn_reflns_limit_l_max 16
_diffrn_reflns_limit_l_min -16
_diffrn_reflns_number 9633
_diffrn_reflns_theta_full 25.24
_diffrn_reflns_theta_max 25.24
_diffrn_reflns_theta_min 3.05
_diffrn_standards_interval_count 0
_diffrn_standards_interval_time 0
_diffrn_standards_number 0
_exptl_absorpt_coefficient_mu 0.162
_exptl_absorpt_correction_type none
_exptl_crystal_colour colorless
_exptl_crystal_density_diffrn 1.274
_exptl_crystal_density_method 'not measured'
_exptl_crystal_description chunk
_exptl_crystal_F_000 536
_exptl_crystal_size_max 0.35
_exptl_crystal_size_mid 0.29
_exptl_crystal_size_min 0.15
_refine_diff_density_max 0.238
_refine_diff_density_min -0.267
_refine_diff_density_rms 0.048
_refine_ls_extinction_method none
_refine_ls_goodness_of_fit_ref 1.089
_refine_ls_hydrogen_treatment constr
_refine_ls_matrix_type full
_refine_ls_number_parameters 331
_refine_ls_number_reflns 4525
_refine_ls_number_restraints 0
_refine_ls_restrained_S_all 1.089
_refine_ls_R_factor_all 0.0646
_refine_ls_R_factor_gt 0.0452
_refine_ls_shift/su_max 0.003
_refine_ls_shift/su_mean 0.000
_refine_ls_structure_factor_coef Fsqd
_refine_ls_weighting_details 'calc w=1/[\s^2^(Fo^2^)+(0.0597P)^2^+0.2991P] where P=(Fo^2^+2Fc^2^)/3'
_refine_ls_weighting_scheme calc
_refine_ls_wR_factor_gt 0.1184
_refine_ls_wR_factor_ref 0.1319
_reflns_number_gt 3421
_reflns_number_total 4525
_reflns_threshold_expression I>2\s(I)
_cod_data_source_file b813371a.txt
_cod_data_source_block 9b
_cod_database_code 7103541

loop_
_symmetry_equiv_pos_as_xyz
'x, y, z'
'-x, -y, -z'

loop_
_atom_site_label
_atom_site_type_symbol
_atom_site_fract_x
_atom_site_fract_y
_atom_site_fract_z
_atom_site_U_iso_or_equiv
_atom_site_adp_type
_atom_site_occupancy
_atom_site_symmetry_multiplicity
_atom_site_calc_flag
_atom_site_refinement_flags
_atom_site_disorder_assembly
_atom_site_disorder_group
S S 0.05908(7) 0.64064(6) 0.37786(5) 0.0430(2) Uani 1 1 d . . .
O1 O 0.10198(16) 0.38077(15) 0.23919(12) 0.0410(4) Uani 1 1 d . . .
O5 O 0.45649(17) 0.64342(14) 0.20034(14) 0.0445(4) Uani 1 1 d . . .
O4 O 0.61325(16) 0.44768(14) 0.20590(13) 0.0404(4) Uani 1 1 d . . .
O2 O 0.10357(18) 0.32936(16) 0.39662(13) 0.0461(4) Uani 1 1 d . . .
O3 O 0.73631(19) 0.15697(16) 0.22068(15) 0.0559(5) Uani 1 1 d . . .
N N 0.1346(2) 0.66707(16) 0.19418(14) 0.0344(4) Uani 1 1 d . . .
C11 C 0.3360(2) 0.36910(19) 0.29327(16) 0.0290(5) Uani 1 1 d . . .
C8 C 0.3344(2) 0.49250(18) 0.24782(15) 0.0283(5) Uani 1 1 d . . .
C1 C 0.1891(2) 0.59294(19) 0.26332(16) 0.0306(5) Uani 1 1 d . . .
C21 C 0.4529(2) 0.24705(19) 0.22336(17) 0.0326(5) Uani 1 1 d . . .
C20 C 0.6047(3) 0.2220(2) 0.26365(19) 0.0377(5) Uani 1 1 d . . .
C9 C 0.4784(2) 0.51947(19) 0.21653(16) 0.0314(5) Uani 1 1 d . . .
C19 C 0.5609(2) 0.2801(2) 0.36478(18) 0.0361(5) Uani 1 1 d . . .
C12 C 0.1680(2) 0.35694(19) 0.31810(17) 0.0323(5) Uani 1 1 d . . .
C15 C 0.3346(3) 0.4136(2) 0.48115(17) 0.0389(5) Uani 1 1 d . . .
H15 H 0.2300 0.4650 0.4965 0.047 Uiso 1 1 calc R . .
C14 C 0.4040(2) 0.35555(19) 0.38617(16) 0.0314(5) Uani 1 1 d . . .
C29 C 0.3865(3) 0.1383(2) 0.24952(18) 0.0382(5) Uani 1 1 d . . .
C5 C -0.0081(3) 0.7626(2) 0.2308(2) 0.0410(6) Uani 1 1 d . . .
C6 C -0.0658(3) 0.7594(2) 0.3289(2) 0.0449(6) Uani 1 1 d . . .
C10 C 0.5954(3) 0.6803(2) 0.1719(2) 0.0529(7) Uani 1 1 d . . .
H10A H 0.6623 0.6507 0.2177 0.079 Uiso 1 1 calc R . .
H10B H 0.5659 0.7687 0.1734 0.079 Uiso 1 1 calc R . .
H10C H 0.6519 0.6464 0.1054 0.079 Uiso 1 1 calc R . .
C3 C 0.2077(3) 0.6404(3) 0.08627(18) 0.0454(6) Uani 1 1 d . . .
H3A H 0.3166 0.5876 0.0773 0.054 Uiso 1 1 calc R . .
H3B H 0.2097 0.7169 0.0554 0.054 Uiso 1 1 calc R . .
C16 C 0.4240(3) 0.3934(2) 0.5524(2) 0.0467(6) Uani 1 1 d . . .
H16 H 0.3777 0.4307 0.6166 0.056 Uiso 1 1 calc R . .
C27 C 0.4822(3) 0.2645(2) 0.11050(17) 0.0406(6) Uani 1 1 d . . .
H27A H 0.3802 0.2947 0.0929 0.049 Uiso 1 1 calc R . .
H27B H 0.5340 0.3276 0.0964 0.049 Uiso 1 1 calc R . .
C26 C 0.2836(3) 0.1126(3) 0.1973(2) 0.0557(7) Uani 1 1 d . . .
H26 H 0.2605 0.1580 0.1430 0.067 Uiso 1 1 calc R . .
C4 C -0.0793(4) 0.8552(2) 0.1626(3) 0.0659(8) Uani 1 1 d . . .
H4A H -0.1353 0.8201 0.1254 0.099 Uiso 1 1 calc R . .
H4B H 0.0036 0.8771 0.1171 0.099 Uiso 1 1 calc R . .
H4C H -0.1518 0.9275 0.2018 0.099 Uiso 1 1 calc R . .
C18 C 0.6504(3) 0.2615(2) 0.4370(2) 0.0459(6) Uani 1 1 d . . .
H18 H 0.7555 0.2110 0.4221 0.055 Uiso 1 1 calc R . .
C2 C 0.1190(4) 0.5783(3) 0.0350(2) 0.0726(9) Uani 1 1 d . . .
H2A H 0.1190 0.5016 0.0643 0.109 Uiso 1 1 calc R . .
H2B H 0.1697 0.5628 -0.0350 0.109 Uiso 1 1 calc R . .
H2C H 0.0115 0.6308 0.0429 0.109 Uiso 1 1 calc R . .
C17 C 0.5801(3) 0.3193(2) 0.5309(2) 0.0517(7) Uani 1 1 d . . .
H17 H 0.6381 0.3083 0.5800 0.062 Uiso 1 1 calc R . .
C23 C 0.3532(4) -0.0275(3) 0.3544(3) 0.0691(9) Uani 1 1 d . . .
H23 H 0.3782 -0.0750 0.4072 0.083 Uiso 1 1 calc R . .
C22 C 0.4197(3) 0.0647(2) 0.3281(2) 0.0506(7) Uani 1 1 d . . .
H22 H 0.4891 0.0785 0.3639 0.061 Uiso 1 1 calc R . .
C24 C 0.2501(4) -0.0500(3) 0.3032(3) 0.0768(10) Uani 1 1 d . . .
H24 H 0.2044 -0.1121 0.3213 0.092 Uiso 1 1 calc R . .
C28 C 0.5829(4) 0.1487(3) 0.0432(2) 0.0629(8) Uani 1 1 d . . .
H28A H 0.6861 0.1198 0.0576 0.094 Uiso 1 1 calc R . .
H28B H 0.5935 0.1679 -0.0257 0.094 Uiso 1 1 calc R . .
H28C H 0.5322 0.0856 0.0555 0.094 Uiso 1 1 calc R . .
C7 C -0.2130(3) 0.8459(3) 0.3956(3) 0.0722(9) Uani 1 1 d . . .
H7A H -0.2266 0.9285 0.3754 0.108 Uiso 1 1 calc R . .
H7B H -0.2028 0.8422 0.4638 0.108 Uiso 1 1 calc R . .
H7C H -0.3037 0.8220 0.3902 0.108 Uiso 1 1 calc R . .
C13 C -0.0559(3) 0.3688(3) 0.2534(2) 0.0685(9) Uani 1 1 d . . .
H13A H -0.0497 0.2835 0.2588 0.103 Uiso 1 1 calc R . .
H13B H -0.0994 0.3994 0.1972 0.103 Uiso 1 1 calc R . .
H13C H -0.1230 0.4156 0.3135 0.103 Uiso 1 1 calc R . .
C25 C 0.2153(4) 0.0204(3) 0.2249(3) 0.0747(10) Uani 1 1 d . . .
H25 H 0.1451 0.0060 0.1900 0.090 Uiso 1 1 calc R . .

loop_
_atom_site_aniso_label
_atom_site_aniso_U_11
_atom_site_aniso_U_22
_atom_site_aniso_U_33
_atom_site_aniso_U_23
_atom_site_aniso_U_13
_atom_site_aniso_U_12
S 0.0366(3) 0.0421(3) 0.0395(4) -0.0015(3) -0.0003(2) -0.0026(3)
O1 0.0308(8) 0.0566(10) 0.0429(10) 0.0084(8) -0.0135(7) -0.0207(8)
O5 0.0344(8) 0.0342(8) 0.0685(12) 0.0104(8) -0.0119(8) -0.0162(7)
O4 0.0234(8) 0.0409(9) 0.0537(11) 0.0041(7) -0.0063(7) -0.0073(7)
O2 0.0422(9) 0.0576(11) 0.0396(10) 0.0059(8) -0.0012(7) -0.0231(8)
O3 0.0339(9) 0.0459(10) 0.0786(14) -0.0076(9) -0.0103(9) -0.0003(8)
N 0.0297(9) 0.0333(10) 0.0412(11) 0.0053(8) -0.0110(8) -0.0091(8)
C11 0.0266(10) 0.0298(11) 0.0307(12) 0.0026(9) -0.0055(8) -0.0095(9)
C8 0.0238(10) 0.0292(10) 0.0313(12) 0.0022(9) -0.0073(8) -0.0069(9)
C1 0.0272(11) 0.0288(10) 0.0362(13) 0.0007(9) -0.0065(9) -0.0101(9)
C21 0.0306(11) 0.0292(11) 0.0372(13) 0.0002(9) -0.0057(9) -0.0097(9)
C20 0.0315(12) 0.0275(11) 0.0534(15) 0.0052(10) -0.0103(10) -0.0077(10)
C9 0.0322(12) 0.0311(11) 0.0318(12) 0.0026(9) -0.0070(9) -0.0115(10)
C19 0.0349(12) 0.0314(11) 0.0470(14) 0.0080(10) -0.0154(10) -0.0132(10)
C12 0.0316(11) 0.0304(11) 0.0343(13) -0.0002(9) -0.0061(9) -0.0101(9)
C15 0.0468(13) 0.0368(12) 0.0369(13) 0.0057(10) -0.0129(10) -0.0165(11)
C14 0.0362(12) 0.0276(10) 0.0360(13) 0.0070(9) -0.0124(9) -0.0152(9)
C29 0.0359(12) 0.0286(11) 0.0477(15) -0.0038(10) -0.0037(10) -0.0109(10)
C5 0.0310(12) 0.0288(11) 0.0645(18) 0.0040(11) -0.0172(11) -0.0065(10)
C6 0.0338(12) 0.0338(12) 0.0608(18) -0.0025(11) -0.0067(11) -0.0044(10)
C10 0.0513(15) 0.0515(15) 0.0634(18) 0.0140(13) -0.0095(12) -0.0299(13)
C3 0.0459(14) 0.0544(15) 0.0376(14) 0.0143(11) -0.0108(11) -0.0176(12)
C16 0.0660(17) 0.0449(13) 0.0398(15) 0.0093(11) -0.0206(12) -0.0268(13)
C27 0.0422(13) 0.0383(12) 0.0377(14) -0.0041(10) -0.0020(10) -0.0123(11)
C26 0.0624(17) 0.0537(16) 0.0592(18) -0.0020(13) -0.0147(13) -0.0291(14)
C4 0.0612(18) 0.0437(15) 0.090(2) 0.0164(15) -0.0323(16) -0.0026(14)
C18 0.0439(14) 0.0406(13) 0.0640(18) 0.0181(12) -0.0277(12) -0.0181(11)
C2 0.077(2) 0.098(2) 0.0468(18) -0.0080(17) -0.0188(15) -0.0286(19)
C17 0.0733(19) 0.0474(14) 0.0553(18) 0.0186(13) -0.0381(14) -0.0325(14)
C23 0.081(2) 0.0397(15) 0.090(3) 0.0180(15) -0.0182(18) -0.0252(15)
C22 0.0563(16) 0.0299(12) 0.0658(19) 0.0070(12) -0.0126(13) -0.0147(12)
C24 0.084(2) 0.0463(17) 0.107(3) 0.0058(18) -0.010(2) -0.0397(17)
C28 0.0725(19) 0.0574(17) 0.0481(17) -0.0149(14) 0.0071(14) -0.0193(15)
C7 0.0494(17) 0.0527(17) 0.090(3) -0.0067(16) 0.0050(15) 0.0053(14)
C13 0.0362(14) 0.104(3) 0.076(2) 0.0094(18) -0.0183(13) -0.0336(16)
C25 0.076(2) 0.066(2) 0.099(3) -0.009(2) -0.0195(19) -0.0472(18)

loop_
_atom_type_symbol
_atom_type_description
_atom_type_scat_dispersion_real
_atom_type_scat_dispersion_imag
_atom_type_scat_source
C C 0.0033 0.0016 'International Tables Vol C Tables 4.2.6.8 and 6.1.1.4'
H H 0.0000 0.0000 'International Tables Vol C Tables 4.2.6.8 and 6.1.1.4'
N N 0.0061 0.0033 'International Tables Vol C Tables 4.2.6.8 and 6.1.1.4'
O O 0.0106 0.0060 'International Tables Vol C Tables 4.2.6.8 and 6.1.1.4'
S S 0.1246 0.1234 'International Tables Vol C Tables 4.2.6.8 and 6.1.1.4'

loop_
_geom_angle_atom_site_label_1
_geom_angle_atom_site_label_2
_geom_angle_atom_site_label_3
_geom_angle
_geom_angle_site_symmetry_1
_geom_angle_site_symmetry_3
_geom_angle_publ_flag
C1 S C6 92.67(12) . . ?
C12 O1 C13 115.6(2) . . ?
C9 O5 C10 116.96(18) . . ?
C1 N C5 115.19(19) . . ?
C1 N C3 122.12(18) . . ?
C5 N C3 122.2(2) . . ?
C14 C11 C8 110.95(17) . . ?
C14 C11 C12 110.75(17) . . ?
C8 C11 C12 110.41(16) . . ?
C14 C11 C21 101.74(16) . . ?
C8 C11 C21 115.21(17) . . ?
C12 C11 C21 107.44(16) . . ?
C9 C8 C1 118.01(19) . . ?
C9 C8 C11 119.19(17) . . ?
C1 C8 C11 120.30(17) . . ?
N C1 C8 126.9(2) . . ?
N C1 S 108.97(15) . . ?
C8 C1 S 124.06(17) . . ?
C27 C21 C29 111.19(19) . . ?
C27 C21 C20 113.03(18) . . ?
C29 C21 C20 107.43(18) . . ?
C27 C21 C11 114.44(17) . . ?
C29 C21 C11 108.91(16) . . ?
C20 C21 C11 101.21(17) . . ?
O3 C20 C19 126.0(2) . . ?
O3 C20 C21 125.2(2) . . ?
C19 C20 C21 108.58(17) . . ?
O4 C9 O5 119.80(18) . . ?
O4 C9 C8 127.2(2) . . ?
O5 C9 C8 112.92(18) . . ?
C14 C19 C18 121.2(2) . . ?
C14 C19 C20 110.09(19) . . ?
C18 C19 C20 128.5(2) . . ?
O2 C12 O1 123.8(2) . . ?
O2 C12 C11 125.3(2) . . ?
O1 C12 C11 110.88(18) . . ?
C16 C15 C14 118.7(2) . . ?
C16 C15 H15 120.7 . . ?
C14 C15 H15 120.7 . . ?
C15 C14 C19 119.6(2) . . ?
C15 C14 C11 128.96(19) . . ?
C19 C14 C11 111.28(19) . . ?
C22 C29 C26 116.6(2) . . ?
C22 C29 C21 122.5(2) . . ?
C26 C29 C21 120.8(2) . . ?
C6 C5 N 112.4(2) . . ?
C6 C5 C4 126.6(2) . . ?
N C5 C4 120.9(2) . . ?
C5 C6 C7 128.6(2) . . ?
C5 C6 S 110.71(17) . . ?
C7 C6 S 120.6(2) . . ?
O5 C10 H10A 109.5 . . ?
O5 C10 H10B 109.5 . . ?
H10A C10 H10B 109.5 . . ?
O5 C10 H10C 109.5 . . ?
H10A C10 H10C 109.5 . . ?
H10B C10 H10C 109.5 . . ?
N C3 C2 111.9(2) . . ?
N C3 H3A 109.2 . . ?
C2 C3 H3A 109.2 . . ?
N C3 H3B 109.2 . . ?
C2 C3 H3B 109.2 . . ?
H3A C3 H3B 107.9 . . ?
C17 C16 C15 121.7(2) . . ?
C17 C16 H16 119.1 . . ?
C15 C16 H16 119.1 . . ?
C28 C27 C21 115.3(2) . . ?
C28 C27 H27A 108.5 . . ?
C21 C27 H27A 108.5 . . ?
C28 C27 H27B 108.5 . . ?
C21 C27 H27B 108.5 . . ?
H27A C27 H27B 107.5 . . ?
C25 C26 C29 121.0(3) . . ?
C25 C26 H26 119.5 . . ?
C29 C26 H26 119.5 . . ?
C5 C4 H4A 109.5 . . ?
C5 C4 H4B 109.5 . . ?
H4A C4 H4B 109.5 . . ?
C5 C4 H4C 109.5 . . ?
H4A C4 H4C 109.5 . . ?
H4B C4 H4C 109.5 . . ?
C17 C18 C19 118.6(2) . . ?
C17 C18 H18 120.7 . . ?
C19 C18 H18 120.7 . . ?
C3 C2 H2A 109.5 . . ?
C3 C2 H2B 109.5 . . ?
H2A C2 H2B 109.5 . . ?
C3 C2 H2C 109.5 . . ?
H2A C2 H2C 109.5 . . ?
H2B C2 H2C 109.5 . . ?
C18 C17 C16 120.2(2) . . ?
C18 C17 H17 119.9 . . ?
C16 C17 H17 119.9 . . ?
C24 C23 C22 120.4(3) . . ?
C24 C23 H23 119.8 . . ?
C22 C23 H23 119.8 . . ?
C23 C22 C29 122.1(3) . . ?
C23 C22 H22 118.9 . . ?
C29 C22 H22 118.9 . . ?
C23 C24 C25 119.1(3) . . ?
C23 C24 H24 120.5 . . ?
C25 C24 H24 120.5 . . ?
C27 C28 H28A 109.5 . . ?
C27 C28 H28B 109.5 . . ?
H28A C28 H28B 109.5 . . ?
C27 C28 H28C 109.5 . . ?
H28A C28 H28C 109.5 . . ?
H28B C28 H28C 109.5 . . ?
C6 C7 H7A 109.5 . . ?
C6 C7 H7B 109.5 . . ?
H7A C7 H7B 109.5 . . ?
C6 C7 H7C 109.5 . . ?
H7A C7 H7C 109.5 . . ?
H7B C7 H7C 109.5 . . ?
O1 C13 H13A 109.5 . . ?
O1 C13 H13B 109.5 . . ?
H13A C13 H13B 109.5 . . ?
O1 C13 H13C 109.5 . . ?
H13A C13 H13C 109.5 . . ?
H13B C13 H13C 109.5 . . ?
C24 C25 C26 120.8(3) . . ?
C24 C25 H25 119.6 . . ?
C26 C25 H25 119.6 . . ?

loop_
_geom_bond_atom_site_label_1
_geom_bond_atom_site_label_2
_geom_bond_distance
_geom_bond_site_symmetry_2
_geom_bond_publ_flag
S C1 1.719(2) . ?
S C6 1.722(3) . ?
O1 C12 1.340(3) . ?
O1 C13 1.451(3) . ?
O5 C9 1.389(3) . ?
O5 C10 1.422(3) . ?
O4 C9 1.227(2) . ?
O2 C12 1.195(3) . ?
O3 C20 1.216(3) . ?
N C1 1.343(3) . ?
N C5 1.407(3) . ?
N C3 1.474(3) . ?
C11 C14 1.524(3) . ?
C11 C8 1.532(3) . ?
C11 C12 1.536(3) . ?
C11 C21 1.628(3) . ?
C8 C9 1.408(3) . ?
C8 C1 1.435(3) . ?
C21 C27 1.534(3) . ?
C21 C29 1.543(3) . ?
C21 C20 1.546(3) . ?
C20 C19 1.460(3) . ?
C19 C14 1.389(3) . ?
C19 C18 1.394(3) . ?
C15 C16 1.381(3) . ?
C15 C14 1.388(3) . ?
C15 H15 0.9300 . ?
C29 C22 1.392(4) . ?
C29 C26 1.394(4) . ?
C5 C6 1.336(4) . ?
C5 C4 1.499(4) . ?
C6 C7 1.505(3) . ?
C10 H10A 0.9600 . ?
C10 H10B 0.9600 . ?
C10 H10C 0.9600 . ?
C3 C2 1.501(4) . ?
C3 H3A 0.9700 . ?
C3 H3B 0.9700 . ?
C16 C17 1.379(4) . ?
C16 H16 0.9300 . ?
C27 C28 1.530(3) . ?
C27 H27A 0.9700 . ?
C27 H27B 0.9700 . ?
C26 C25 1.385(4) . ?
C26 H26 0.9300 . ?
C4 H4A 0.9600 . ?
C4 H4B 0.9600 . ?
C4 H4C 0.9600 . ?
C18 C17 1.375(4) . ?
C18 H18 0.9300 . ?
C2 H2A 0.9600 . ?
C2 H2B 0.9600 . ?
C2 H2C 0.9600 . ?
C17 H17 0.9300 . ?
C23 C24 1.371(5) . ?
C23 C22 1.372(4) . ?
C23 H23 0.9300 . ?
C22 H22 0.9300 . ?
C24 C25 1.373(5) . ?
C24 H24 0.9300 . ?
C28 H28A 0.9600 . ?
C28 H28B 0.9600 . ?
C28 H28C 0.9600 . ?
C7 H7A 0.9600 . ?
C7 H7B 0.9600 . ?
C7 H7C 0.9600 . ?
C13 H13A 0.9600 . ?
C13 H13B 0.9600 . ?
C13 H13C 0.9600 . ?
C25 H25 0.9300 . ?
